data_7034635
loop_
_publ_author_name
'Mohamed, Heba A.'
'Lake, Benjamin R. M.'
'Laing, Thomas'
'Phillips, Roger M.'
'Willans, Charlotte E.'

_publ_section_title
;
 Synthesis and anticancer activity of silver(i)-N-heterocyclic carbene
 complexes derived from the natural xanthine products caffeine,
 theophylline and theobromine.
;
_journal_issue 16
_journal_name_full 'Dalton transactions (Cambridge, England : 2003)'
_journal_page_first 7563
_journal_page_last 7569
_journal_paper_doi 10.1039/c4dt03679d
_journal_volume 44
_journal_year 2015
_chemical_formula_moiety '2(C14 H21 Ag N4 O4), H2 O'
_chemical_formula_sum 'C14 H22 Ag N4 O4.5'
_chemical_formula_weight 426.22
_chemical_name_systematic 3c
_space_group_IT_number 2
_symmetry_cell_setting triclinic
_symmetry_space_group_name_Hall '-P 1'
_symmetry_space_group_name_H-M 'P -1'
_atom_sites_solution_hydrogens geom
_atom_sites_solution_primary direct
_atom_sites_solution_secondary difmap
_audit_creation_method SHELXL-97
_audit_update_record
;
2014-12-01 deposited with the CCDC.
2015-03-18 downloaded from the CCDC.
;
_cell_angle_alpha 87.707(4)
_cell_angle_beta 84.198(4)
_cell_angle_gamma 82.717(4)
_cell_formula_units_Z 4
_cell_length_a 9.0608(4)
_cell_length_b 9.5485(5)
_cell_length_c 19.4525(9)
_cell_measurement_reflns_used 9984
_cell_measurement_temperature 100.0(2)
_cell_measurement_theta_max 30.8240
_cell_measurement_theta_min 3.3230
_cell_volume 1660.21(14)
_computing_cell_refinement
;
CrysAlisPro, Agilent Technologies,
Version 1.171.36.28e (release 10-06-2013 CrysAlis171 .NET)
(compiled Jun 10 2013,11:58:50)
;
_computing_data_collection
;
CrysAlisPro, Agilent Technologies,
Version 1.171.36.28e (release 10-06-2013 CrysAlis171 .NET)
(compiled Jun 10 2013,11:58:50)
;
_computing_data_reduction
;
CrysAlisPro, Agilent Technologies,
Version 1.171.36.28e (release 10-06-2013 CrysAlis171 .NET)
(compiled Jun 10 2013,11:58:50)
;
_computing_molecular_graphics 'ORTEP-III Version 1.08 (Farrugia, 2005)'
_computing_publication_material
;
enCIFer: A program for viewing, editing and visualising CIFs.
F. H. Allen, O. Johnson, G. P. Shields, B. R. Smith, M. Towler,
J. Applied Cryst., 37, 331-334, 2004
;
_computing_structure_refinement
;
SHELXS-97 (Sheldrick, G. M.    Acta Cryst. (2008). A64, 112)
XSeed (L.J.Barbour, J.Supramol. Chem., 2003, 1, 189.)
;
_computing_structure_solution
;
SHELXS-97 (Sheldrick, G. M.    Acta Cryst. (2008). A64, 112)
XSeed (L.J.Barbour, J.Supramol. Chem., 2003, 1, 189.)
;
_diffrn_ambient_temperature 100.0(2)
_diffrn_detector_area_resol_mean 5.3095
_diffrn_measured_fraction_theta_full 0.998
_diffrn_measured_fraction_theta_max 0.998
_diffrn_measurement_device_type 'SuperNova, Dual, Cu at zero, Atlas'
_diffrn_measurement_method '\w scans'
_diffrn_radiation_monochromator mirror
_diffrn_radiation_source 'SuperNova (Mo) X-ray Source'
_diffrn_radiation_type 'Mo K\a'
_diffrn_radiation_wavelength 0.71073
_diffrn_reflns_av_R_equivalents 0.0369
_diffrn_reflns_av_sigmaI/netI 0.0412
_diffrn_reflns_limit_h_max 12
_diffrn_reflns_limit_h_min -12
_diffrn_reflns_limit_k_max 12
_diffrn_reflns_limit_k_min -12
_diffrn_reflns_limit_l_max 25
_diffrn_reflns_limit_l_min -25
_diffrn_reflns_number 24918
_diffrn_reflns_theta_full 28.28
_diffrn_reflns_theta_max 28.28
_diffrn_reflns_theta_min 2.93
_diffrn_standards_decay_% 0
_diffrn_standards_interval_count 0
_diffrn_standards_interval_time 0
_diffrn_standards_number 0
_exptl_absorpt_coefficient_mu 1.243
_exptl_absorpt_correction_T_max 0.9637
_exptl_absorpt_correction_T_min 0.7803
_exptl_absorpt_correction_type multi-scan
_exptl_absorpt_process_details
;
CrysAlisPro, Agilent Technologies,
Version 1.171.36.32 (release 02-08-2013 CrysAlis171 .NET)
(compiled Aug  2 2013,16:46:58)
Empirical absorption correction using spherical harmonics,
 implemented in SCALE3 ABSPACK scaling algorithm.
;
_exptl_crystal_colour colourless
_exptl_crystal_density_diffrn 1.705
_exptl_crystal_density_method 'not measured'
_exptl_crystal_description needle
_exptl_crystal_F_000 868
_exptl_crystal_size_max 0.21
_exptl_crystal_size_mid 0.10
_exptl_crystal_size_min 0.03
_refine_diff_density_max 1.221
_refine_diff_density_min -0.572
_refine_diff_density_rms 0.096
_refine_ls_extinction_method none
_refine_ls_goodness_of_fit_ref 1.022
_refine_ls_hydrogen_treatment constr
_refine_ls_matrix_type full
_refine_ls_number_parameters 395
_refine_ls_number_reflns 8239
_refine_ls_number_restraints 0
_refine_ls_restrained_S_all 1.022
_refine_ls_R_factor_all 0.0447
_refine_ls_R_factor_gt 0.0331
_refine_ls_shift/su_max 0.001
_refine_ls_shift/su_mean 0.000
_refine_ls_structure_factor_coef Fsqd
_refine_ls_weighting_details 'calc w=1/[\s^2^(Fo^2^)+(0.0293P)^2^+1.5818P] where P=(Fo^2^+2Fc^2^)/3'
_refine_ls_weighting_scheme calc
_refine_ls_wR_factor_gt 0.0712
_refine_ls_wR_factor_ref 0.0764
_reflns_number_gt 6835
_reflns_number_total 8239
_reflns_threshold_expression >2sigma(I)
_cod_data_source_file c4dt03679d2.cif
_cod_data_source_block Complex3c
_cod_depositor_comments 'Adding full bibliography for 7034631--7034636.cif.'
_cod_database_code 7034635

loop_
_symmetry_equiv_pos_as_xyz
'x, y, z'
'-x, -y, -z'

loop_
_atom_site_label
_atom_site_type_symbol
_atom_site_fract_x
_atom_site_fract_y
_atom_site_fract_z
_atom_site_U_iso_or_equiv
_atom_site_adp_type
_atom_site_occupancy
_atom_site_symmetry_multiplicity
_atom_site_calc_flag
_atom_site_refinement_flags
Ag1 Ag 0.61926(2) 0.34047(2) 0.298453(10) 0.02048(6) Uani 1 1 d .
Ag2 Ag 0.36726(2) 0.22784(2) 0.219453(10) 0.01844(6) Uani 1 1 d .
O1 O 0.3563(2) -0.3358(2) 0.48347(11) 0.0273(5) Uani 1 1 d .
O2 O 0.1847(2) 0.1259(2) 0.52745(10) 0.0236(4) Uani 1 1 d .
O3 O 0.6749(2) 0.5261(2) 0.24562(10) 0.0259(4) Uani 1 1 d .
O4 O 0.8984(3) 0.4354(2) 0.19720(12) 0.0406(6) Uani 1 1 d .
O5 O 0.6656(2) 0.8398(2) -0.00841(10) 0.0232(4) Uani 1 1 d .
O6 O 0.8103(2) 0.3643(2) -0.02334(10) 0.0208(4) Uani 1 1 d .
O7 O 0.2312(2) 0.1015(2) 0.28270(10) 0.0222(4) Uani 1 1 d .
O8 O 0.3884(2) -0.0891(2) 0.25195(10) 0.0276(5) Uani 1 1 d .
O9 O 0.92806(6) 0.20847(11) 0.28464(5) 0.0304(5) Uani 1 1 d G
N1 N 0.56891(8) 0.03876(7) 0.35673(4) 0.0170(4) Uani 1 1 d G
N2 N 0.47175(11) -0.17041(8) 0.41728(4) 0.0187(5) Uani 1 1 d G
N3 N 0.26587(11) -0.10498(10) 0.50145(5) 0.0166(4) Uani 1 1 d G
N4 N 0.41766(9) 0.20166(8) 0.41070(3) 0.0164(4) Uani 1 1 d G
N5 N 0.43581(7) 0.51056(8) 0.14368(4) 0.0159(4) Uani 1 1 d G
N6 N 0.53864(10) 0.69706(8) 0.06702(4) 0.0162(4) Uani 1 1 d G
N7 N 0.74288(11) 0.60355(10) -0.01240(4) 0.0164(4) Uani 1 1 d G
N8 N 0.57817(9) 0.32875(7) 0.10007(3) 0.0147(4) Uani 1 1 d G
C1 C 0.69281(9) -0.02383(7) 0.30810(4) 0.0237(6) Uani 1 1 d G
H1A H 0.7603 -0.0912 0.3331 0.035 Uiso 1 1 calc R
H1B H 0.7480 0.0510 0.2866 0.035 Uiso 1 1 calc R
H1C H 0.6525 -0.0729 0.2722 0.035 Uiso 1 1 calc R
C2 C 0.5301(3) 0.1834(3) 0.36035(13) 0.0170(5) Uani 1 1 d .
C3 C 0.4755(3) -0.0287(3) 0.40313(13) 0.0153(5) Uani 1 1 d .
C4 C 0.5669(3) -0.2831(3) 0.37806(17) 0.0317(7) Uani 1 1 d .
H4A H 0.5534 -0.2696 0.3288 0.048 Uiso 1 1 calc R
H4B H 0.5385 -0.3752 0.3944 0.048 Uiso 1 1 calc R
H4C H 0.6719 -0.2791 0.3850 0.048 Uiso 1 1 calc R
C5 C 0.3640(3) -0.2118(3) 0.46830(14) 0.0193(5) Uani 1 1 d .
C6 C 0.1479(3) -0.1543(3) 0.55089(14) 0.0216(6) Uani 1 1 d .
H6A H 0.0841 -0.2067 0.5264 0.032 Uiso 1 1 calc R
H6B H 0.0873 -0.0728 0.5729 0.032 Uiso 1 1 calc R
H6C H 0.1939 -0.2161 0.5863 0.032 Uiso 1 1 calc R
C7 C 0.2695(3) 0.0413(3) 0.49202(13) 0.0165(5) Uani 1 1 d .
C8 C 0.37988(9) 0.07346(8) 0.43774(4) 0.0151(5) Uani 1 1 d G
C9 C 0.33624(11) 0.33999(8) 0.42911(3) 0.0245(6) Uani 1 1 d G
H9C H 0.4020 0.4143 0.4169 0.029 Uiso 1 1 calc R
H9D H 0.3083 0.3415 0.4796 0.029 Uiso 1 1 calc R
C10 C 0.1936(3) 0.3717(3) 0.39093(17) 0.0288(6) Uani 1 1 d .
H10A H 0.2210 0.3666 0.3404 0.035 Uiso 1 1 calc R
H10B H 0.1260 0.2995 0.4046 0.035 Uiso 1 1 calc R
C11 C 0.1138(4) 0.5161(3) 0.40791(19) 0.0360(8) Uani 1 1 d .
H11A H 0.0881 0.5210 0.4585 0.043 Uiso 1 1 calc R
H11B H 0.1819 0.5878 0.3940 0.043 Uiso 1 1 calc R
C12 C -0.0269(4) 0.5508(4) 0.3722(2) 0.0444(9) Uani 1 1 d .
H12A H -0.0020 0.5470 0.3220 0.067 Uiso 1 1 calc R
H12B H -0.0739 0.6458 0.3844 0.067 Uiso 1 1 calc R
H12C H -0.0961 0.4820 0.3870 0.067 Uiso 1 1 calc R
C13 C 0.79788(9) 0.53429(9) 0.20907(4) 0.0212(6) Uani 1 1 d G
C14 C 0.82189(11) 0.67810(9) 0.17823(5) 0.0269(6) Uani 1 1 d G
H14A H 0.8839 0.7236 0.2069 0.040 Uiso 1 1 calc R
H14B H 0.7251 0.7363 0.1764 0.040 Uiso 1 1 calc R
H14C H 0.8723 0.6678 0.1314 0.040 Uiso 1 1 calc R
C15 C 0.3214(3) 0.5893(3) 0.19155(14) 0.0241(6) Uani 1 1 d .
H15A H 0.3667 0.6606 0.2144 0.036 Uiso 1 1 calc R
H15B H 0.2808 0.5239 0.2264 0.036 Uiso 1 1 calc R
H15C H 0.2407 0.6359 0.1657 0.036 Uiso 1 1 calc R
C16 C 0.46772(7) 0.36540(7) 0.14973(3) 0.0163(5) Uani 1 1 d G
C17 C 0.53037(8) 0.56112(8) 0.09200(3) 0.0152(5) Uani 1 1 d G
C18 C 0.43868(11) 0.82179(8) 0.09399(5) 0.0213(6) Uani 1 1 d G
H18A H 0.3343 0.8057 0.0928 0.032 Uiso 1 1 calc R
H18B H 0.4581 0.9054 0.0653 0.032 Uiso 1 1 calc R
H18C H 0.4575 0.8368 0.1417 0.032 Uiso 1 1 calc R
C19 C 0.6502(3) 0.7213(3) 0.01406(13) 0.0165(5) Uani 1 1 d .
C20 C 0.8630(3) 0.6339(3) -0.06544(14) 0.0230(6) Uani 1 1 d .
H20A H 0.8201 0.6924 -0.1028 0.034 Uiso 1 1 calc R
H20B H 0.9146 0.5450 -0.0841 0.034 Uiso 1 1 calc R
H20C H 0.9344 0.6844 -0.0447 0.034 Uiso 1 1 calc R
C21 C 0.7317(3) 0.4612(3) 0.00675(13) 0.0167(5) Uani 1 1 d .
C22 C 0.6208(3) 0.4484(3) 0.06375(13) 0.0140(5) Uani 1 1 d .
C23 C 0.6500(3) 0.1837(3) 0.08864(14) 0.0180(5) Uani 1 1 d .
H23A H 0.6629 0.1666 0.0384 0.022 Uiso 1 1 calc R
H23B H 0.5837 0.1167 0.1109 0.022 Uiso 1 1 calc R
C24 C 0.8011(3) 0.1549(3) 0.11701(14) 0.0194(5) Uani 1 1 d .
H24A H 0.8638 0.2286 0.0993 0.023 Uiso 1 1 calc R
H24B H 0.7875 0.1591 0.1681 0.023 Uiso 1 1 calc R
C25 C 0.8790(3) 0.0113(3) 0.09609(17) 0.0292(7) Uani 1 1 d .
H25A H 0.8914 0.0082 0.0450 0.035 Uiso 1 1 calc R
H25B H 0.8144 -0.0613 0.1133 0.035 Uiso 1 1 calc R
C26 C 1.0311(3) -0.0263(3) 0.12284(19) 0.0349(7) Uani 1 1 d .
H26A H 1.1000 0.0377 0.1014 0.052 Uiso 1 1 calc R
H26B H 1.0700 -0.1239 0.1113 0.052 Uiso 1 1 calc R
H26C H 1.0215 -0.0169 0.1731 0.052 Uiso 1 1 calc R
C27 C 0.2696(3) -0.0325(3) 0.28066(13) 0.0190(5) Uani 1 1 d .
C28 C 0.1567(3) -0.1207(3) 0.31772(15) 0.0277(6) Uani 1 1 d .
H28A H 0.0653 -0.1084 0.2940 0.042 Uiso 1 1 calc R
H28B H 0.1331 -0.0903 0.3655 0.042 Uiso 1 1 calc R
H28C H 0.1987 -0.2205 0.3176 0.042 Uiso 1 1 calc R
H9A H 0.9268 0.2752 0.2540 0.042 Uiso 1 1 d G
H9B H 1.0178 0.1658 0.2834 0.042 Uiso 1 1 d G

loop_
_atom_site_aniso_label
_atom_site_aniso_U_11
_atom_site_aniso_U_22
_atom_site_aniso_U_33
_atom_site_aniso_U_23
_atom_site_aniso_U_13
_atom_site_aniso_U_12
Ag1 0.02062(11) 0.02339(11) 0.01839(11) 0.00516(8) -0.00312(8) -0.00718(8)
Ag2 0.01975(10) 0.01920(11) 0.01644(11) 0.00372(8) -0.00156(7) -0.00417(7)
O1 0.0321(11) 0.0166(10) 0.0341(12) 0.0001(9) -0.0005(9) -0.0083(8)
O2 0.0204(10) 0.0219(10) 0.0259(11) 0.0015(8) 0.0039(8) 0.0019(8)
O3 0.0264(10) 0.0244(11) 0.0273(11) 0.0074(9) -0.0022(8) -0.0074(8)
O4 0.0508(14) 0.0263(12) 0.0367(13) 0.0067(10) 0.0148(11) 0.0088(10)
O5 0.0249(10) 0.0180(10) 0.0272(11) 0.0054(8) -0.0029(8) -0.0060(8)
O6 0.0198(9) 0.0204(10) 0.0209(10) -0.0003(8) 0.0007(7) 0.0007(7)
O7 0.0233(10) 0.0197(10) 0.0228(10) 0.0058(8) 0.0001(8) -0.0038(8)
O8 0.0250(10) 0.0318(12) 0.0261(11) -0.0106(9) -0.0003(8) -0.0025(8)
O9 0.0206(10) 0.0359(13) 0.0333(13) 0.0102(10) 0.0002(9) -0.0040(9)
N1 0.0168(10) 0.0218(12) 0.0135(11) -0.0006(9) -0.0008(8) -0.0070(8)
N2 0.0208(11) 0.0151(11) 0.0208(12) -0.0039(9) -0.0007(9) -0.0038(8)
N3 0.0161(10) 0.0177(11) 0.0166(11) 0.0040(9) -0.0040(8) -0.0043(8)
N4 0.0158(10) 0.0158(11) 0.0177(11) 0.0043(9) -0.0050(8) -0.0009(8)
N5 0.0166(10) 0.0167(11) 0.0142(11) -0.0002(9) -0.0014(8) -0.0008(8)
N6 0.0184(11) 0.0136(11) 0.0162(11) -0.0005(9) -0.0019(8) -0.0004(8)
N7 0.0146(10) 0.0173(11) 0.0172(11) 0.0036(9) -0.0016(8) -0.0028(8)
N8 0.0146(10) 0.0153(11) 0.0144(10) 0.0019(8) -0.0041(8) -0.0015(8)
C1 0.0226(14) 0.0274(15) 0.0205(14) -0.0055(12) 0.0047(11) -0.0052(11)
C2 0.0162(12) 0.0213(13) 0.0149(12) 0.0030(10) -0.0058(9) -0.0049(10)
C3 0.0149(12) 0.0183(13) 0.0140(12) 0.0006(10) -0.0048(9) -0.0041(9)
C4 0.0343(17) 0.0206(15) 0.0388(18) -0.0100(13) 0.0104(13) -0.0059(12)
C5 0.0187(13) 0.0204(14) 0.0204(14) -0.0033(11) -0.0055(10) -0.0049(10)
C6 0.0192(13) 0.0237(14) 0.0224(14) 0.0025(11) -0.0002(10) -0.0073(10)
C7 0.0149(12) 0.0191(13) 0.0163(13) 0.0044(10) -0.0074(9) -0.0021(10)
C8 0.0160(12) 0.0153(12) 0.0145(12) 0.0043(10) -0.0047(9) -0.0022(9)
C9 0.0237(14) 0.0146(13) 0.0330(16) 0.0039(12) 0.0015(12) 0.0012(10)
C10 0.0266(15) 0.0250(15) 0.0346(17) 0.0025(13) -0.0045(12) -0.0025(12)
C11 0.0329(17) 0.0301(17) 0.046(2) 0.0000(15) -0.0105(15) -0.0007(13)
C12 0.040(2) 0.0257(17) 0.071(3) 0.0014(17) -0.0302(18) -0.0007(14)
C13 0.0303(15) 0.0202(14) 0.0142(13) 0.0011(11) -0.0059(11) -0.0043(11)
C14 0.0314(15) 0.0220(15) 0.0277(16) 0.0068(12) -0.0022(12) -0.0081(12)
C15 0.0283(15) 0.0223(14) 0.0189(14) -0.0023(11) 0.0072(11) 0.0007(11)
C16 0.0174(12) 0.0182(13) 0.0141(12) 0.0029(10) -0.0047(9) -0.0034(10)
C17 0.0156(12) 0.0179(13) 0.0127(12) 0.0003(10) -0.0048(9) -0.0019(9)
C18 0.0262(14) 0.0165(13) 0.0201(14) -0.0034(11) -0.0014(11) 0.0019(10)
C19 0.0167(12) 0.0182(13) 0.0158(13) 0.0010(10) -0.0070(9) -0.0027(9)
C20 0.0161(13) 0.0282(15) 0.0236(14) 0.0064(12) 0.0018(10) -0.0038(11)
C21 0.0153(12) 0.0197(13) 0.0160(13) 0.0024(10) -0.0066(9) -0.0027(10)
C22 0.0146(11) 0.0143(12) 0.0135(12) 0.0016(10) -0.0045(9) -0.0018(9)
C23 0.0195(13) 0.0144(12) 0.0194(13) -0.0008(10) -0.0022(10) 0.0006(10)
C24 0.0184(13) 0.0189(13) 0.0207(14) 0.0031(11) -0.0045(10) -0.0007(10)
C25 0.0248(15) 0.0215(15) 0.0415(19) 0.0004(13) -0.0095(13) 0.0014(11)
C26 0.0234(15) 0.0271(16) 0.053(2) 0.0106(15) -0.0085(14) 0.0021(12)
C27 0.0234(13) 0.0244(14) 0.0112(12) 0.0014(11) -0.0062(10) -0.0074(11)
C28 0.0331(16) 0.0277(16) 0.0236(15) 0.0029(12) -0.0014(12) -0.0105(12)

loop_
_atom_type_symbol
_atom_type_description
_atom_type_scat_dispersion_real
_atom_type_scat_dispersion_imag
_atom_type_scat_source
C C 0.0033 0.0016 'International Tables Vol C Tables 4.2.6.8 and 6.1.1.4'
H H 0.0000 0.0000 'International Tables Vol C Tables 4.2.6.8 and 6.1.1.4'
N N 0.0061 0.0033 'International Tables Vol C Tables 4.2.6.8 and 6.1.1.4'
O O 0.0106 0.0060 'International Tables Vol C Tables 4.2.6.8 and 6.1.1.4'
Ag Ag -0.8971 1.1015 'International Tables Vol C Tables 4.2.6.8 and 6.1.1.4'

loop_
_geom_angle_atom_site_label_1
_geom_angle_atom_site_label_2
_geom_angle_atom_site_label_3
_geom_angle
C2 Ag1 O3 168.72(9)
C2 Ag1 Ag2 72.09(7)
O3 Ag1 Ag2 107.01(5)
C16 Ag2 O7 170.17(5)
C16 Ag2 Ag1 74.576(18)
O7 Ag2 Ag1 113.35(5)
C13 O3 Ag1 123.70(13)
C27 O7 Ag2 116.35(17)
H9A O9 H9B 108.1
C3 N1 C2 109.62(16)
C3 N1 C1 128.55(11)
C2 N1 C1 121.83(11)
C3 N2 C5 118.59(17)
C3 N2 C4 123.83(17)
C5 N2 C4 117.39(17)
C5 N3 C7 126.61(16)
C5 N3 C6 115.17(17)
C7 N3 C6 118.22(17)
C2 N4 C8 111.18(12)
C2 N4 C9 123.66(12)
C8 N4 C9 124.9
C17 N5 C16 109.6
C17 N5 C15 129.04(12)
C16 N5 C15 121.24(12)
C17 N6 C19 118.80(11)
C17 N6 C18 123.9
C19 N6 C18 117.24(11)
C19 N7 C21 126.43(16)
C19 N7 C20 115.72(16)
C21 N7 C20 117.85(17)
C16 N8 C22 110.44(10)
C16 N8 C23 124.52(11)
C22 N8 C23 124.93(15)
N1 C1 H1A 109.5
N1 C1 H1B 109.5
H1A C1 H1B 109.5
N1 C1 H1C 109.5
H1A C1 H1C 109.5
H1B C1 H1C 109.5
N4 C2 N1 105.46(18)
N4 C2 Ag1 126.68(17)
N1 C2 Ag1 127.81(16)
N1 C3 N2 130.1(2)
N1 C3 C8 107.32(18)
N2 C3 C8 122.59(19)
N2 C4 H4A 109.5
N2 C4 H4B 109.5
H4A C4 H4B 109.5
N2 C4 H4C 109.5
H4A C4 H4C 109.5
H4B C4 H4C 109.5
O1 C5 N3 121.1(2)
O1 C5 N2 121.5(2)
N3 C5 N2 117.4(2)
N3 C6 H6A 109.5
N3 C6 H6B 109.5
H6A C6 H6B 109.5
N3 C6 H6C 109.5
H6A C6 H6C 109.5
H6B C6 H6C 109.5
O2 C7 N3 121.3(2)
O2 C7 C8 126.8(2)
N3 C7 C8 111.91(19)
C3 C8 N4 106.37(11)
C3 C8 C7 122.72(16)
N4 C8 C7 130.88(11)
N4 C9 C10 111.08(12)
N4 C9 H9C 109.4
C10 C9 H9C 109.4
N4 C9 H9D 109.4
C10 C9 H9D 109.4
H9C C9 H9D 108.0
C11 C10 C9 110.8(2)
C11 C10 H10A 109.5
C9 C10 H10A 109.5
C11 C10 H10B 109.5
C9 C10 H10B 109.5
H10A C10 H10B 108.1
C12 C11 C10 112.5(3)
C12 C11 H11A 109.1
C10 C11 H11A 109.1
C12 C11 H11B 109.1
C10 C11 H11B 109.1
H11A C11 H11B 107.8
C11 C12 H12A 109.5
C11 C12 H12B 109.5
H12A C12 H12B 109.5
C11 C12 H12C 109.5
H12A C12 H12C 109.5
H12B C12 H12C 109.5
O4 C13 O3 125.64(15)
O4 C13 C14 118.05(11)
O3 C13 C14 116.31(10)
C13 C14 H14A 109.5
C13 C14 H14B 109.5
H14A C14 H14B 109.5
C13 C14 H14C 109.5
H14A C14 H14C 109.5
H14B C14 H14C 109.5
N5 C15 H15A 109.5
N5 C15 H15B 109.5
H15A C15 H15B 109.5
N5 C15 H15C 109.5
H15A C15 H15C 109.5
H15B C15 H15C 109.5
N8 C16 N5 105.9
N8 C16 Ag2 125.8
N5 C16 Ag2 128.3
C22 C17 N5 107.78(11)
C22 C17 N6 122.00(11)
N5 C17 N6 130.2
N6 C18 H18A 109.5
N6 C18 H18B 109.5
H18A C18 H18B 109.5
N6 C18 H18C 109.5
H18A C18 H18C 109.5
H18B C18 H18C 109.5
O5 C19 N7 121.1(2)
O5 C19 N6 121.6(2)
N7 C19 N6 117.39(19)
N7 C20 H20A 109.5
N7 C20 H20B 109.5
H20A C20 H20B 109.5
N7 C20 H20C 109.5
H20A C20 H20C 109.5
H20B C20 H20C 109.5
O6 C21 N7 121.8(2)
O6 C21 C22 126.6(2)
N7 C21 C22 111.6(2)
C17 C22 N8 106.26(17)
C17 C22 C21 123.4(2)
N8 C22 C21 130.4(2)
N8 C23 C24 112.79(19)
N8 C23 H23A 109.0
C24 C23 H23A 109.0
N8 C23 H23B 109.0
C24 C23 H23B 109.0
H23A C23 H23B 107.8
C25 C24 C23 110.8(2)
C25 C24 H24A 109.5
C23 C24 H24A 109.5
C25 C24 H24B 109.5
C23 C24 H24B 109.5
H24A C24 H24B 108.1
C24 C25 C26 114.2(2)
C24 C25 H25A 108.7
C26 C25 H25A 108.7
C24 C25 H25B 108.7
C26 C25 H25B 108.7
H25A C25 H25B 107.6
C25 C26 H26A 109.5
C25 C26 H26B 109.5
H26A C26 H26B 109.5
C25 C26 H26C 109.5
H26A C26 H26C 109.5
H26B C26 H26C 109.5
O8 C27 O7 124.5(3)
O8 C27 C28 120.7(3)
O7 C27 C28 114.8(2)
C27 C28 H28A 109.5
C27 C28 H28B 109.5
H28A C28 H28B 109.5
C27 C28 H28C 109.5
H28A C28 H28C 109.5
H28B C28 H28C 109.5

loop_
_geom_bond_atom_site_label_1
_geom_bond_atom_site_label_2
_geom_bond_distance
Ag1 C2 2.078(3)
Ag1 O3 2.1042(19)
Ag1 Ag2 3.1931(3)
Ag2 C16 2.0747
Ag2 O7 2.1074(18)
O1 C5 1.218(3)
O2 C7 1.224(3)
O3 C13 1.269(2)
O4 C13 1.238(2)
O5 C19 1.216(3)
O6 C21 1.224(3)
O7 C27 1.283(3)
O8 C27 1.232(3)
O9 H9A 0.85
O9 H9B 0.8605
N1 C3 1.373(3)
N1 C2 1.384(3)
N1 C1 1.4741
N2 C3 1.374(3)
N2 C5 1.402(3)
N2 C4 1.476(3)
N3 C5 1.398(3)
N3 C7 1.405(3)
N3 C6 1.474(3)
N4 C2 1.340(3)
N4 C8 1.3821
N4 C9 1.4679
N5 C17 1.3674
N5 C16 1.3823
N5 C15 1.473(3)
N6 C17 1.3760
N6 C19 1.402(3)
N6 C18 1.4813
N7 C19 1.398(3)
N7 C21 1.409(3)
N7 C20 1.470(3)
N8 C16 1.3416
N8 C22 1.395(3)
N8 C23 1.469(3)
C1 H1A 0.9800
C1 H1B 0.9800
C1 H1C 0.9800
C3 C8 1.369(3)
C4 H4A 0.9800
C4 H4B 0.9800
C4 H4C 0.9800
C6 H6A 0.9800
C6 H6B 0.9800
C6 H6C 0.9800
C7 C8 1.432(3)
C9 C10 1.546(3)
C9 H9C 0.9900
C9 H9D 0.9900
C10 C11 1.507(4)
C10 H10A 0.9900
C10 H10B 0.9900
C11 C12 1.507(4)
C11 H11A 0.9900
C11 H11B 0.9900
C12 H12A 0.9800
C12 H12B 0.9800
C12 H12C 0.9800
C13 C14 1.5087
C14 H14A 0.9800
C14 H14B 0.9800
C14 H14C 0.9800
C15 H15A 0.9800
C15 H15B 0.9800
C15 H15C 0.9800
C17 C22 1.365(3)
C18 H18A 0.9800
C18 H18B 0.9800
C18 H18C 0.9800
C20 H20A 0.9800
C20 H20B 0.9800
C20 H20C 0.9800
C21 C22 1.431(3)
C23 C24 1.516(3)
C23 H23A 0.9900
C23 H23B 0.9900
C24 C25 1.513(4)
C24 H24A 0.9900
C24 H24B 0.9900
C25 C26 1.517(4)
C25 H25A 0.9900
C25 H25B 0.9900
C26 H26A 0.9800
C26 H26B 0.9800
C26 H26C 0.9800
C27 C28 1.515(4)
C28 H28A 0.9800
C28 H28B 0.9800
C28 H28C 0.9800

loop_
_geom_torsion_atom_site_label_1
_geom_torsion_atom_site_label_2
_geom_torsion_atom_site_label_3
_geom_torsion_atom_site_label_4
_geom_torsion
C2 Ag1 Ag2 C16 -173.27(8)
O3 Ag1 Ag2 C16 18.52(6)
C2 Ag1 Ag2 O7 12.90(9)
O3 Ag1 Ag2 O7 -155.31(8)
C2 Ag1 O3 C13 167.6(4)
Ag2 Ag1 O3 C13 -108.74(15)
C16 Ag2 O7 C27 122.6(3)
Ag1 Ag2 O7 C27 -94.79(18)
C8 N4 C2 N1 -2.10(18)
C9 N4 C2 N1 -176.20(7)
C8 N4 C2 Ag1 175.48(12)
C9 N4 C2 Ag1 1.4(2)
C3 N1 C2 N4 2.4(2)
C1 N1 C2 N4 -178.25(8)
C3 N1 C2 Ag1 -175.18(17)
C1 N1 C2 Ag1 4.2(2)
O3 Ag1 C2 N4 -6.0(6)
Ag2 Ag1 C2 N4 -93.24(19)
O3 Ag1 C2 N1 171.1(3)
Ag2 Ag1 C2 N1 83.80(18)
C2 N1 C3 N2 179.8(2)
C1 N1 C3 N2 0.4(3)
C2 N1 C3 C8 -1.8(2)
C1 N1 C3 C8 178.91(6)
C5 N2 C3 N1 179.5(2)
C4 N2 C3 N1 -5.6(4)
C5 N2 C3 C8 1.2(3)
C4 N2 C3 C8 176.1(2)
C7 N3 C5 O1 175.5(2)
C6 N3 C5 O1 -4.6(3)
C7 N3 C5 N2 -4.2(3)
C6 N3 C5 N2 175.67(17)
C3 N2 C5 O1 -179.3(2)
C4 N2 C5 O1 5.4(3)
C3 N2 C5 N3 0.4(3)
C4 N2 C5 N3 -174.8(2)
C5 N3 C7 O2 -174.6(2)
C6 N3 C7 O2 5.5(3)
C5 N3 C7 C8 5.8(3)
C6 N3 C7 C8 -174.12(15)
N1 C3 C8 N4 0.45(17)
N2 C3 C8 N4 179.08(16)
N1 C3 C8 C7 -177.87(14)
N2 C3 C8 C7 0.8(3)
C2 N4 C8 C3 1.07(15)
C9 N4 C8 C3 175.08(11)
C2 N4 C8 C7 179.19(19)
C9 N4 C8 C7 -6.79(14)
O2 C7 C8 C3 176.5(2)
N3 C7 C8 C3 -3.9(3)
O2 C7 C8 N4 -1.4(3)
N3 C7 C8 N4 178.22(7)
C2 N4 C9 C10 94.14(18)
C8 N4 C9 C10 -79.15(13)
N4 C9 C10 C11 -177.8(2)
C9 C10 C11 C12 -179.5(3)
Ag1 O3 C13 O4 2.9(3)
Ag1 O3 C13 C14 -176.69(8)
C22 N8 C16 N5 1.90(11)
C23 N8 C16 N5 178.36(13)
C22 N8 C16 Ag2 -178.74(11)
C23 N8 C16 Ag2 -2.28(13)
C17 N5 C16 N8 -2.0
C15 N5 C16 N8 -178.34(14)
C17 N5 C16 Ag2 178.7
C15 N5 C16 Ag2 2.32(14)
O7 Ag2 C16 N8 -119.5(3)
Ag1 Ag2 C16 N8 95.80(2)
O7 Ag2 C16 N5 59.7(3)
Ag1 Ag2 C16 N5 -84.98(2)
C16 N5 C17 C22 1.35(11)
C15 N5 C17 C22 177.32(19)
C16 N5 C17 N6 178.9
C15 N5 C17 N6 -5.14(16)
C19 N6 C17 C22 -4.42(16)
C18 N6 C17 C22 177.29(12)
C19 N6 C17 N5 178.34(12)
C18 N6 C17 N5 0.0
C21 N7 C19 O5 -176.7(2)
C20 N7 C19 O5 3.2(3)
C21 N7 C19 N6 3.0(3)
C20 N7 C19 N6 -177.12(17)
C17 N6 C19 O5 -177.60(18)
C18 N6 C19 O5 0.8(3)
C17 N6 C19 N7 2.8(2)
C18 N6 C19 N7 -178.83(12)
C19 N7 C21 O6 173.8(2)
C20 N7 C21 O6 -6.1(3)
C19 N7 C21 C22 -6.4(3)
C20 N7 C21 C22 173.71(19)
N5 C17 C22 N8 -0.17(17)
N6 C17 C22 N8 -177.96(7)
N5 C17 C22 C21 178.28(19)
N6 C17 C22 C21 0.5(3)
C16 N8 C22 C17 -1.12(18)
C23 N8 C22 C17 -177.56(14)
C16 N8 C22 C21 -179.4(2)
C23 N8 C22 C21 4.1(3)
O6 C21 C22 C17 -175.6(2)
N7 C21 C22 C17 4.6(3)
O6 C21 C22 N8 2.4(4)
N7 C21 C22 N8 -177.4(2)
C16 N8 C23 C24 -101.78(19)
C22 N8 C23 C24 74.2(3)
N8 C23 C24 C25 -172.8(2)
C23 C24 C25 C26 -179.7(3)
Ag2 O7 C27 O8 9.9(3)
Ag2 O7 C27 C28 -170.83(17)
